data_4066537
loop_
_publ_author_name
'Schwarz, Andrew D.'
'Herbert, Katherine R.'
'Paniagua, Cristina'
'Mountford, Philip'

_publ_section_title
;
 Ligand Variations in New Sulfonamide-Supported Group 4 Ring-Opening
 Polymerization Catalysts
;
_journal_issue 18
_journal_name_full Organometallics
_journal_page_first 4171
_journal_paper_doi 10.1021/om100508j
_journal_volume 29
_journal_year 2010
_chemical_formula_moiety 'C9 H24 N4 O6 S3'
_chemical_formula_sum 'C9 H24 N4 O6 S3'
_chemical_formula_weight 380.51
_chemical_name_systematic
;
H3N3MsN
;
_space_group_IT_number 14
_symmetry_cell_setting monoclinic
_symmetry_space_group_name_Hall '-P 2ybc'
_symmetry_space_group_name_H-M 'P 1 21/c 1'
_atom_sites_solution_hydrogens geom
_atom_sites_solution_primary direct
_atom_sites_solution_secondary difmap
_audit_creation_method CRYSTALS_ver_12.86
_cell_angle_alpha 90
_cell_angle_beta 115.82(3)
_cell_angle_gamma 90
_cell_formula_units_Z 4
_cell_length_a 15.802(3)
_cell_length_b 8.1846(16)
_cell_length_c 14.456(3)
_cell_measurement_reflns_used 4083
_cell_measurement_temperature 150
_cell_measurement_theta_max 27
_cell_measurement_theta_min 5
_cell_volume 1683.0(7)
_computing_cell_refinement 'DENZO/SCALEPACK (Otwinowski & Minor, 1997)'
_computing_data_collection 'COLLECT (Nonius, 1997-2001).'
_computing_data_reduction 'DENZO/SCALEPACK (Otwinowski & Minor, 1997)'
_computing_molecular_graphics 'CAMERON (Watkin et al., 1996)'
_computing_publication_material 'CRYSTALS (Betteridge et al., 2003)'
_computing_structure_refinement 'CRYSTALS (Betteridge et al., 2003)'
_computing_structure_solution 'SIR92 (Altomare et al., 1994)'
_diffrn_ambient_temperature 150
_diffrn_measured_fraction_theta_full 0.993
_diffrn_measured_fraction_theta_max 0.992
_diffrn_measurement_device 'Nonius KappaCCD'
_diffrn_measurement_device_type Area
_diffrn_measurement_method \w
_diffrn_radiation_monochromator graphite
_diffrn_radiation_type 'Mo K\a'
_diffrn_radiation_wavelength 0.71073
_diffrn_reflns_av_R_equivalents 0.041
_diffrn_reflns_limit_h_max 20
_diffrn_reflns_limit_h_min -20
_diffrn_reflns_limit_k_max 10
_diffrn_reflns_limit_k_min -9
_diffrn_reflns_limit_l_max 18
_diffrn_reflns_limit_l_min -18
_diffrn_reflns_number 7500
_diffrn_reflns_theta_full 26.929
_diffrn_reflns_theta_max 27.479
_diffrn_reflns_theta_min 5.184
_diffrn_standards_number 0
_exptl_absorpt_coefficient_mu 0.472
_exptl_absorpt_correction_T_max 0.98
_exptl_absorpt_correction_T_min 0.95
_exptl_absorpt_correction_type multi-scan
_exptl_absorpt_process_details 'DENZO/SCALEPACK (Otwinowski & Minor, 1997)'
_exptl_crystal_colour colourless
_exptl_crystal_density_diffrn 1.502
_exptl_crystal_density_method 'not measured'
_exptl_crystal_description plate
_exptl_crystal_F_000 808
_exptl_crystal_size_max 0.10
_exptl_crystal_size_mid 0.05
_exptl_crystal_size_min 0.05
_refine_diff_density_max 0.28
_refine_diff_density_min -0.40
_refine_ls_extinction_method None
_refine_ls_goodness_of_fit_ref 1.1180
_refine_ls_hydrogen_treatment mixed
_refine_ls_matrix_type full
_refine_ls_number_parameters 211
_refine_ls_number_reflns 2433
_refine_ls_number_restraints 0
_refine_ls_R_factor_all 0.0758
_refine_ls_R_factor_gt 0.0405
_refine_ls_shift/su_max 0.000618
_refine_ls_structure_factor_coef F
_refine_ls_weighting_details
;
 Method, part 1, Chebychev polynomial, (Watkin, 1994, Prince, 1982) 
 [weight] = 1.0/[A~0~*T~0~(x)+A~1~*T~1~(x) ... +A~n-1~]*T~n-1~(x)] 
 where A~i~ are the Chebychev coefficients listed below and x= Fcalc/Fmax 
 Method = Robust Weighting (Prince, 1982) 
 W = [weight] * [1-(deltaF/6*sigmaF)^2^]^2^ 
 A~i~ are: 
 0.272 0.639E-01 0.108 
;
_refine_ls_weighting_scheme calc
_refine_ls_wR_factor_all 0.0679
_refine_ls_wR_factor_gt 0.0393
_refine_ls_wR_factor_ref 0.0372
_reflns_limit_h_max 18
_reflns_limit_h_min -20
_reflns_limit_k_max 10
_reflns_limit_k_min 0
_reflns_limit_l_max 18
_reflns_limit_l_min 0
_reflns_number_gt 2644
_reflns_number_total 3831
_reflns_threshold_expression I>2.0\s(I)
_oxford_diffrn_Wilson_B_factor 1.88
_oxford_diffrn_Wilson_scale 23.66
_oxford_refine_ls_r_factor_ref 0.0362
_oxford_refine_ls_scale 0.2037(3)
_oxford_reflns_number_all 3831
_oxford_reflns_threshold_expression_ref I>3.0\s(I)
_cod_data_source_file om100508j_si_002.cif
_cod_data_source_block COMPOUND_14
_cod_depositor_comments
;
The following automatic conversions were performed:

'_symmetry_cell_setting' value 'Monoclinic' changed to 'monoclinic'
according to /home/saulius/struct/CIF-dictionaries/cif_core.dic
dictionary named 'cif_core.dic' version 2.4.1 from 2010-06-29.

Automatic conversion script
Id: cif_fix_values 1715 2011-07-08 13:25:40Z adriana 
;
_cod_original_sg_symbol_H-M 'P 1 21/c 1 '
_cod_database_code 4066537

loop_
_symmetry_equiv_pos_as_xyz
x,y,z
-x,-y,-z
-x,y+1/2,-z+1/2
x,-y+1/2,z+1/2

loop_
_atom_site_label
_atom_site_type_symbol
_atom_site_fract_x
_atom_site_fract_y
_atom_site_fract_z
_atom_site_U_iso_or_equiv
_atom_site_occupancy
_atom_site_adp_type
_atom_site_refinement_flags_posn
O1 O 0.54886(13) 0.5770(2) 0.35141(15) 0.0275 1.0000 Uani .
O2 O 0.64918(13) 0.4835(2) 0.52741(14) 0.0310 1.0000 Uani .
O3 O 0.98339(13) 0.2082(3) 0.70411(14) 0.0312 1.0000 Uani .
O4 O 1.06978(12) 0.3371(2) 0.61541(15) 0.0296 1.0000 Uani .
O5 O 0.75486(13) 0.1047(2) 0.54088(14) 0.0243 1.0000 Uani .
O6 O 0.63535(13) -0.0523(3) 0.56941(15) 0.0314 1.0000 Uani .
N1 N 0.76432(14) 0.1244(3) 0.32364(16) 0.0211 1.0000 Uani .
N2 N 0.67087(14) 0.3705(3) 0.38180(16) 0.0205 1.0000 Uani .
N3 N 0.93072(16) 0.1666(3) 0.51817(16) 0.0219 1.0000 Uani .
N4 N 0.66685(16) -0.1193(3) 0.42310(17) 0.0248 1.0000 Uani .
S1 S 0.59745(4) 0.44506(8) 0.42042(5) 0.0214 1.0000 Uani .
S2 S 0.98178(4) 0.28868(8) 0.61488(5) 0.0220 1.0000 Uani .
S3 S 0.71011(4) -0.04956(8) 0.53901(5) 0.0216 1.0000 Uani .
C1 C 0.72135(19) 0.2661(3) 0.25700(19) 0.0253 1.0000 Uani .
C2 C 0.63812(19) 0.3320(4) 0.27179(19) 0.0262 1.0000 Uani .
C3 C 0.51416(19) 0.2934(4) 0.4082(2) 0.0301 1.0000 Uani .
C4 C 0.86094(18) 0.0996(3) 0.3369(2) 0.0254 1.0000 Uani .
C5 C 0.93042(19) 0.2096(4) 0.4190(2) 0.0262 1.0000 Uani .
C6 C 0.91087(18) 0.4634(3) 0.5917(2) 0.0248 1.0000 Uani .
C7 C 0.70808(19) -0.0247(3) 0.2838(2) 0.0270 1.0000 Uani .
C8 C 0.7247(2) -0.1502(3) 0.3675(2) 0.0265 1.0000 Uani .
C9 C 0.7989(2) -0.1823(4) 0.6188(2) 0.0332 1.0000 Uani .
H11 H 0.7671 0.3501 0.2735 0.0320 1.0000 Uiso R
H12 H 0.7010 0.2343 0.1874 0.0320 1.0000 Uiso R
H21 H 0.6147 0.4286 0.2324 0.0321 1.0000 Uiso R
H22 H 0.5898 0.2520 0.2509 0.0321 1.0000 Uiso R
H41 H 0.8784 -0.0106 0.3567 0.0322 1.0000 Uiso R
H42 H 0.8634 0.1203 0.2734 0.0322 1.0000 Uiso R
H51 H 0.9917 0.1954 0.4233 0.0342 1.0000 Uiso R
H52 H 0.9115 0.3202 0.4026 0.0342 1.0000 Uiso R
H71 H 0.7235 -0.0716 0.2330 0.0318 1.0000 Uiso R
H72 H 0.6433 0.0038 0.2537 0.0318 1.0000 Uiso R
H81 H 0.7890 -0.1447 0.4156 0.0358 1.0000 Uiso R
H82 H 0.7111 -0.2560 0.3377 0.0358 1.0000 Uiso R
H91 H 0.8254 -0.1418 0.6872 0.0382 1.0000 Uiso R
H92 H 0.8464 -0.1895 0.5955 0.0382 1.0000 Uiso R
H93 H 0.7729 -0.2876 0.6171 0.0382 1.0000 Uiso R
H61 H 0.9393 0.5378 0.6473 0.0304 1.0000 Uiso R
H62 H 0.9043 0.5140 0.5298 0.0304 1.0000 Uiso R
H63 H 0.8507 0.4329 0.5857 0.0304 1.0000 Uiso R
H31 H 0.4701 0.3362 0.4302 0.0385 1.0000 Uiso R
H32 H 0.5452 0.2019 0.4495 0.0385 1.0000 Uiso R
H33 H 0.4823 0.2603 0.3384 0.0385 1.0000 Uiso R
H1 H 0.6980(19) 0.293(4) 0.417(2) 0.017(7) 1.0000 Uiso .
H2 H 0.878(2) 0.140(4) 0.513(2) 0.034(9) 1.0000 Uiso .
H3 H 0.629(2) -0.192(4) 0.414(2) 0.035(9) 1.0000 Uiso .

loop_
_atom_site_aniso_label
_atom_site_aniso_U_11
_atom_site_aniso_U_22
_atom_site_aniso_U_33
_atom_site_aniso_U_23
_atom_site_aniso_U_13
_atom_site_aniso_U_12
O1 0.0245(9) 0.0189(10) 0.0367(10) 0.0040(8) 0.0110(8) 0.0045(7)
O2 0.0339(10) 0.0358(11) 0.0235(9) -0.0071(8) 0.0125(8) 0.0021(9)
O3 0.0348(10) 0.0338(11) 0.0220(9) 0.0087(8) 0.0095(8) 0.0031(9)
O4 0.0180(9) 0.0364(11) 0.0317(10) -0.0015(8) 0.0084(8) -0.0039(8)
O5 0.0295(9) 0.0196(9) 0.0267(9) 0.0003(7) 0.0148(8) -0.0026(8)
O6 0.0298(10) 0.0369(11) 0.0347(10) -0.0022(9) 0.0208(8) -0.0032(9)
N1 0.0225(10) 0.0208(11) 0.0227(11) 0.0002(9) 0.0124(8) -0.0002(9)
N2 0.0194(10) 0.0223(11) 0.0180(10) 0.0024(9) 0.0065(8) 0.0036(9)
N3 0.0220(11) 0.0218(11) 0.0243(11) -0.0004(9) 0.0122(9) -0.0014(9)
N4 0.0255(11) 0.0246(12) 0.0272(12) -0.0042(9) 0.0141(9) -0.0056(10)
S1 0.0213(3) 0.0193(3) 0.0242(3) -0.0006(3) 0.0106(2) 0.0015(3)
S2 0.0197(3) 0.0233(3) 0.0212(3) 0.0022(3) 0.0073(2) 0.0011(3)
S3 0.0228(3) 0.0213(3) 0.0231(3) 0.0020(3) 0.0122(2) 0.0007(3)
C1 0.0322(14) 0.0271(14) 0.0200(12) 0.0039(11) 0.0145(11) 0.0007(11)
C2 0.0259(13) 0.0309(14) 0.0196(12) -0.0002(11) 0.0078(10) 0.0028(11)
C3 0.0260(13) 0.0258(14) 0.0417(16) 0.0027(12) 0.0177(12) 0.0003(11)
C4 0.0272(13) 0.0270(14) 0.0266(13) -0.0044(11) 0.0161(11) 0.0011(11)
C5 0.0273(13) 0.0284(14) 0.0291(13) -0.0015(11) 0.0181(11) -0.0026(11)
C6 0.0280(13) 0.0230(14) 0.0236(13) -0.0022(11) 0.0114(10) 0.0028(11)
C7 0.0322(14) 0.0291(15) 0.0212(12) -0.0049(11) 0.0130(11) -0.0056(12)
C8 0.0355(15) 0.0203(14) 0.0293(14) -0.0033(11) 0.0193(12) -0.0017(11)
C9 0.0336(15) 0.0330(16) 0.0305(14) 0.0072(12) 0.0115(12) 0.0081(13)

loop_
_atom_type_symbol
_atom_type_scat_dispersion_real
_atom_type_scat_dispersion_imag
_atom_type_scat_Cromer_Mann_a1
_atom_type_scat_Cromer_Mann_b1
_atom_type_scat_Cromer_Mann_a2
_atom_type_scat_Cromer_Mann_b2
_atom_type_scat_Cromer_Mann_a3
_atom_type_scat_Cromer_Mann_b3
_atom_type_scat_Cromer_Mann_a4
_atom_type_scat_Cromer_Mann_b4
_atom_type_scat_Cromer_Mann_c
_atom_type_scat_source
C 0.0033 0.0016 2.3100 20.8439 1.0200 10.2075 1.5886 0.5687 0.8650 51.6512 0.2156 'International Tables Vol C 4.2.6.8 and 6.1.1.4'
H 0.0000 0.0000 0.4930 10.5109 0.3229 26.1257 0.1402 3.1424 0.0408 57.7998 0.0030 'International Tables Vol C 4.2.6.8 and 6.1.1.4'
N 0.0061 0.0033 12.2126 0.0057 3.1322 9.8933 2.0125 28.9975 1.1663 0.5826 -11.5290 'International Tables Vol C 4.2.6.8 and 6.1.1.4'
O 0.0106 0.0060 3.0485 13.2771 2.2868 5.7011 1.5463 0.3239 0.8670 32.9089 0.2508 'International Tables Vol C 4.2.6.8 and 6.1.1.4'
S 0.1246 0.1234 6.9053 1.4679 5.2034 22.2151 1.4379 0.2536 1.5863 56.1720 0.8669 'International Tables Vol C 4.2.6.8 and 6.1.1.4'

loop_
_geom_angle_atom_site_label_1
_geom_angle_atom_site_label_2
_geom_angle_atom_site_label_3
_geom_angle_site_symmetry_3
_geom_angle
_geom_angle_publ_flag
S1 O1 H3 1_565 108.5(8) no
S3 O5 H1 . 124.5(7) no
S3 O5 H2 . 125.7(9) no
H1 O5 H2 . 80.7(11) no
C1 N1 C4 . 110.6(2) yes
C1 N1 C7 . 111.7(2) yes
C4 N1 C7 . 110.7(2) yes
S1 N2 C2 . 119.12(17) yes
S1 N2 H1 . 110.2(19) no
C2 N2 H1 . 110.5(19) no
S2 N3 C5 . 118.81(18) yes
S2 N3 H2 . 110(2) no
C5 N3 H2 . 113(2) no
S3 N4 C8 . 122.84(19) yes
S3 N4 H3 . 112(2) no
C8 N4 H3 . 112(2) no
N2 S1 O1 . 106.90(12) yes
N2 S1 O2 . 107.37(11) yes
O1 S1 O2 . 117.56(12) yes
N2 S1 C3 . 108.53(13) yes
O1 S1 C3 . 107.99(13) yes
O2 S1 C3 . 108.22(13) yes
N3 S2 O4 . 106.90(12) yes
N3 S2 O3 . 107.42(12) yes
O4 S2 O3 . 118.70(12) yes
N3 S2 C6 . 107.53(12) yes
O4 S2 C6 . 108.12(13) yes
O3 S2 C6 . 107.70(12) yes
N4 S3 O5 . 108.17(12) yes
N4 S3 O6 . 106.31(12) yes
O5 S3 O6 . 118.19(12) yes
N4 S3 C9 . 108.66(14) yes
O5 S3 C9 . 106.58(13) yes
O6 S3 C9 . 108.66(14) yes
N1 C1 C2 . 111.6(2) yes
N1 C1 H11 . 108.8 no
C2 C1 H11 . 108.5 no
N1 C1 H12 . 109.0 no
C2 C1 H12 . 109.4 no
H11 C1 H12 . 109.5 no
C1 C2 N2 . 108.0(2) yes
C1 C2 H21 . 110.3 no
N2 C2 H21 . 109.3 no
C1 C2 H22 . 109.6 no
N2 C2 H22 . 110.2 no
H21 C2 H22 . 109.5 no
S1 C3 H31 . 109.3 no
S1 C3 H32 . 109.5 no
H31 C3 H32 . 109.5 no
S1 C3 H33 . 109.5 no
H31 C3 H33 . 109.5 no
H32 C3 H33 . 109.5 no
N1 C4 C5 . 112.2(2) yes
N1 C4 H41 . 108.6 no
C5 C4 H41 . 108.2 no
N1 C4 H42 . 109.1 no
C5 C4 H42 . 109.3 no
H41 C4 H42 . 109.5 no
C4 C5 N3 . 108.4(2) yes
C4 C5 H51 . 110.4 no
N3 C5 H51 . 109.7 no
C4 C5 H52 . 109.2 no
N3 C5 H52 . 109.7 no
H51 C5 H52 . 109.5 no
S2 C6 H61 . 109.4 no
S2 C6 H62 . 109.5 no
H61 C6 H62 . 109.5 no
S2 C6 H63 . 109.5 no
H61 C6 H63 . 109.5 no
H62 C6 H63 . 109.5 no
N1 C7 C8 . 112.5(2) yes
N1 C7 H71 . 108.8 no
C8 C7 H71 . 109.2 no
N1 C7 H72 . 108.8 no
C8 C7 H72 . 108.0 no
H71 C7 H72 . 109.5 no
C7 C8 N4 . 112.6(2) yes
C7 C8 H81 . 108.0 no
N4 C8 H81 . 108.2 no
C7 C8 H82 . 109.1 no
N4 C8 H82 . 109.4 no
H81 C8 H82 . 109.5 no
S3 C9 H91 . 109.4 no
S3 C9 H92 . 109.6 no
H91 C9 H92 . 109.5 no
S3 C9 H93 . 109.4 no
H91 C9 H93 . 109.5 no
H92 C9 H93 . 109.5 no
N2 H1 O5 . 164(3) yes
N3 H2 O5 . 163(3) yes
N4 H3 O1 1_545 158(3) yes

loop_
_geom_bond_atom_site_label_1
_geom_bond_atom_site_label_2
_geom_bond_site_symmetry_2
_geom_bond_distance
_geom_bond_publ_flag
O1 S1 . 1.4435(19) yes
O1 H3 1_565 2.23(4) yes
O2 S1 . 1.435(2) yes
O3 S2 . 1.4386(19) yes
O4 S2 . 1.4427(19) yes
O5 S3 . 1.4414(19) yes
O5 H1 . 2.23(3) yes
O5 H2 . 2.17(3) yes
O6 S3 . 1.4288(19) yes
N1 C1 . 1.471(3) yes
N1 C4 . 1.468(3) yes
N1 C7 . 1.471(3) yes
N2 S1 . 1.611(2) yes
N2 C2 . 1.476(3) yes
N2 H1 . 0.81(3) no
N3 S2 . 1.619(2) yes
N3 C5 . 1.474(3) yes
N3 H2 . 0.83(3) no
N4 S3 . 1.613(2) yes
N4 C8 . 1.478(3) yes
N4 H3 . 0.82(3) no
S1 C3 . 1.762(3) yes
S2 C6 . 1.757(3) yes
S3 C9 . 1.752(3) yes
C1 C2 . 1.520(4) yes
C1 H11 . 0.950 no
C1 H12 . 0.950 no
C2 H21 . 0.950 no
C2 H22 . 0.950 no
C3 H31 . 0.950 no
C3 H32 . 0.950 no
C3 H33 . 0.950 no
C4 C5 . 1.514(4) yes
C4 H41 . 0.950 no
C4 H42 . 0.950 no
C5 H51 . 0.950 no
C5 H52 . 0.950 no
C6 H61 . 0.950 no
C6 H62 . 0.950 no
C6 H63 . 0.950 no
C7 C8 . 1.520(4) yes
C7 H71 . 0.950 no
C7 H72 . 0.950 no
C8 H81 . 0.950 no
C8 H82 . 0.950 no
C9 H91 . 0.950 no
C9 H92 . 0.950 no
C9 H93 . 0.950 no
